data_4035232
loop_
_publ_author_name
'Halli, Juliette'
'Kramer, Philipp'
'Grimmer, Jennifer'
'Bolte, Michael'
'Manolikakes, Georg'

_publ_section_title
;
 Bi(OTf)<sub>3</sub>-Catalyzed Diastereoselective One-Pot Synthesis of
 1,3-Diamines with Three Continuous Stereogenic Centers.
;
_journal_issue 19
_journal_name_full 'The Journal of organic chemistry'
_journal_page_first 12007
_journal_page_last 12022
_journal_paper_doi 10.1021/acs.joc.8b01925
_journal_volume 83
_journal_year 2018
_chemical_absolute_configuration unk
_chemical_formula_moiety 'C27 H26 N2 O3 S'
_chemical_formula_sum 'C27 H26 N2 O3 S'
_chemical_formula_weight 458.56
_space_group_crystal_system orthorhombic
_space_group_IT_number 19
_space_group_name_Hall 'P 2ac 2ab'
_space_group_name_H-M_alt 'P 21 21 21'
_atom_sites_solution_hydrogens mixed
_audit_creation_method SHELXL-2014/7
_cell_angle_alpha 90
_cell_angle_beta 90
_cell_angle_gamma 90
_cell_formula_units_Z 4
_cell_length_a 5.12421(8)
_cell_length_b 18.4100(3)
_cell_length_c 24.5471(3)
_cell_measurement_reflns_used 9912
_cell_measurement_temperature 173(2)
_cell_measurement_theta_max 134.729
_cell_measurement_theta_min 5.996
_cell_volume 2315.69(6)
_computing_cell_refinement 'APEX2 (Bruker, 2004)'
_computing_data_collection 'APEX2 (Bruker, 2004)'
_computing_data_reduction 'SAINT (Bruker, 1998)'
_computing_molecular_graphics 'XP in SHELXTL-Plus (Sheldrick, 2008)'
_computing_publication_material SHELXL
_computing_structure_refinement 'SHELXL-2014/7 (Sheldrick, 2014)'
_computing_structure_solution 'SHELXS (Sheldrick, 2008)'
_diffrn_ambient_temperature 173(2)
_diffrn_measured_fraction_theta_full 0.983
_diffrn_measured_fraction_theta_max 0.972
_diffrn_measurement_device_type 'APEX2 CCD three-circle diffractometer'
_diffrn_measurement_method \w
_diffrn_radiation_type CuK\a
_diffrn_radiation_wavelength 1.54178
_diffrn_reflns_av_R_equivalents 0.0530
_diffrn_reflns_av_unetI/netI 0.0328
_diffrn_reflns_Laue_measured_fraction_full 0.983
_diffrn_reflns_Laue_measured_fraction_max 0.972
_diffrn_reflns_limit_h_max 5
_diffrn_reflns_limit_h_min -5
_diffrn_reflns_limit_k_max 22
_diffrn_reflns_limit_k_min -19
_diffrn_reflns_limit_l_max 28
_diffrn_reflns_limit_l_min -28
_diffrn_reflns_number 36604
_diffrn_reflns_point_group_measured_fraction_full 0.969
_diffrn_reflns_point_group_measured_fraction_max 0.950
_diffrn_reflns_theta_full 68.000
_diffrn_reflns_theta_max 70.018
_diffrn_reflns_theta_min 3.000
_diffrn_source 'Incoatec I\mS microfocus X-ray source'
_exptl_absorpt_coefficient_mu 1.498
_exptl_absorpt_correction_T_max 1.000
_exptl_absorpt_correction_T_min 0.855
_exptl_absorpt_correction_type multi-scan
_exptl_absorpt_process_details 'SADABS (Sheldrick, 2003)'
_exptl_crystal_colour colourless
_exptl_crystal_density_diffrn 1.315
_exptl_crystal_description needle
_exptl_crystal_F_000 968
_exptl_crystal_size_max 0.130
_exptl_crystal_size_mid 0.020
_exptl_crystal_size_min 0.020
_refine_diff_density_max 0.637
_refine_diff_density_min -0.618
_refine_diff_density_rms 0.071
_refine_ls_abs_structure_details
; 
 Flack x determined using 1219 quotients [(I+)-(I-)]/[(I+)+(I-)] 
 (Parsons, Flack and Wagner, Acta Cryst. B69 (2013) 249-259). 
;
_refine_ls_abs_structure_Flack 0.03(3)
_refine_ls_extinction_method none
_refine_ls_goodness_of_fit_ref 1.058
_refine_ls_hydrogen_treatment mixed
_refine_ls_matrix_type full
_refine_ls_number_parameters 327
_refine_ls_number_reflns 4183
_refine_ls_number_restraints 45
_refine_ls_restrained_S_all 1.195
_refine_ls_R_factor_all 0.0886
_refine_ls_R_factor_gt 0.0785
_refine_ls_shift/su_max 0.000
_refine_ls_shift/su_mean 0.000
_refine_ls_structure_factor_coef Fsqd
_refine_ls_weighting_details 'w=1/[\s^2^(Fo^2^)+(0.1319P)^2^+2.4519P] where P=(Fo^2^+2Fc^2^)/3'
_refine_ls_weighting_scheme calc
_refine_ls_wR_factor_gt 0.2190
_refine_ls_wR_factor_ref 0.2271
_reflns_Friedel_coverage 0.669
_reflns_Friedel_fraction_full 0.950
_reflns_Friedel_fraction_max 0.919
_reflns_number_gt 3556
_reflns_number_total 4183
_reflns_threshold_expression 'I > 2\s(I)'
_cod_data_source_file jo8b01925_si_001.cif
_cod_data_source_block ma96
_cod_database_code 4035232
_shelx_shelxl_version_number 2014/7
_shelx_space_group_comment
; 
The symmetry employed for this shelxl refinement is uniquely defined 
by the following loop, which should always be used as a source of 
symmetry information in preference to the above space-group names. 
They are only intended as comments. 
;
_shelx_estimated_absorpt_t_min 0.829
_shelx_estimated_absorpt_t_max 0.971

loop_
_space_group_symop_operation_xyz
'x, y, z'
'-x+1/2, -y, z+1/2'
'-x, y+1/2, -z+1/2'
'x+1/2, -y+1/2, -z'

loop_
_atom_site_label
_atom_site_type_symbol
_atom_site_fract_x
_atom_site_fract_y
_atom_site_fract_z
_atom_site_U_iso_or_equiv
_atom_site_adp_type
_atom_site_occupancy
_atom_site_site_symmetry_order
_atom_site_calc_flag
_atom_site_refinement_flags_posn
_atom_site_refinement_flags_adp
_atom_site_refinement_flags_occupancy
_atom_site_disorder_assembly
_atom_site_disorder_group
N1 N 0.7126(10) 0.5379(3) 0.66618(18) 0.0381(11) Uani 1 1 d . . . . .
H1 H 0.872(17) 0.530(4) 0.675(3) 0.05(2) Uiso 1 1 d . . . . .
N2 N 0.6591(10) 0.3939(3) 0.61316(19) 0.0356(10) Uani 1 1 d . . . . .
H2 H 0.817(14) 0.379(3) 0.624(2) 0.034(15) Uiso 1 1 d . . . . .
O1 O 0.2921(8) 0.5494(3) 0.69189(16) 0.0515(12) Uani 1 1 d . . . . .
O2 O 0.2283(8) 0.3861(2) 0.62912(19) 0.0506(11) Uani 1 1 d . . . . .
C1 C 0.5174(11) 0.5320(3) 0.7024(2) 0.0337(12) Uani 1 1 d . . . . .
C2 C 0.6700(10) 0.5613(3) 0.60988(19) 0.0311(11) Uani 1 1 d . . . . .
H2A H 0.4780 0.5581 0.6030 0.037 Uiso 1 1 calc R U . . .
C3 C 0.8029(10) 0.5090(3) 0.5690(2) 0.0306(11) Uani 1 1 d . . . . .
H3 H 0.9789 0.4962 0.5837 0.037 Uiso 1 1 calc R U . . .
C4 C 0.6409(11) 0.4378(3) 0.5641(2) 0.0334(11) Uani 1 1 d . . . . .
H4 H 0.4538 0.4522 0.5599 0.040 Uiso 1 1 calc R U . . .
C5 C 0.4548(10) 0.3683(3) 0.6401(2) 0.0335(12) Uani 1 1 d . . . . .
C6 C 0.8406(15) 0.5444(3) 0.5135(2) 0.0459(15) Uani 1 1 d . . . . .
H6A H 0.9249 0.5098 0.4888 0.069 Uiso 1 1 calc R U . . .
H6B H 0.6704 0.5585 0.4986 0.069 Uiso 1 1 calc R U . . .
H6C H 0.9507 0.5876 0.5174 0.069 Uiso 1 1 calc R U . . .
C11 C 0.5829(11) 0.5032(3) 0.76004(18) 0.0461(15) Uani 1 1 d D . . . .
C12 C 0.4182(11) 0.5157(4) 0.80467(17) 0.130(3) Uani 0.578(8) 1 d D . P A 1
H12 H 0.2590 0.5411 0.7992 0.156 Uiso 0.578(8) 1 calc R U P A 1
S52' S 0.4182(11) 0.5157(4) 0.80467(17) 0.130(3) Uani 0.422(8) 1 d . . P A 2
C13 C 0.482(2) 0.4919(7) 0.8570(2) 0.072(4) Uani 0.578(8) 1 d D . P A 1
H13 H 0.3934 0.5059 0.8893 0.087 Uiso 0.578(8) 1 calc R U P A 1
C14 C 0.695(2) 0.4444(5) 0.8550(3) 0.094(3) Uani 1 1 d D . . . .
H14 H 0.7401 0.4215 0.8883 0.113 Uiso 0.578(8) 1 calc R U P A 1
H14A H 0.7018 0.4317 0.8925 0.113 Uiso 0.422(8) 1 calc R U P A 2
C15 C 0.821(2) 0.4298(5) 0.8181(3) 0.078(3) Uani 1 1 d D . . . .
H15 H 0.9582 0.3958 0.8232 0.094 Uiso 1 1 calc R U . . .
C16 C 0.7868(15) 0.4582(4) 0.7670(3) 0.0591(18) Uani 1 1 d D . . . .
H16 H 0.9017 0.4467 0.7379 0.071 Uiso 1 1 calc R U . . .
C21 C 0.7453(12) 0.6403(3) 0.6030(2) 0.0458(15) Uani 1 1 d D . . . .
C22 C 0.9615(14) 0.6732(3) 0.6252(3) 0.0565(17) Uani 1 1 d D . . . .
H22 H 1.0809 0.6478 0.6479 0.068 Uiso 1 1 calc R U . A 2
C23 C 0.9929(16) 0.7459(3) 0.6121(3) 0.0595(18) Uani 1 1 d D . . . .
H23 H 1.1427 0.7687 0.6272 0.071 Uiso 1 1 calc R U . A 1
C24 C 0.838(2) 0.7896(6) 0.5804(5) 0.055(3) Uani 0.578(8) 1 d D . P A 1
H24 H 0.8770 0.8394 0.5743 0.066 Uiso 0.578(8) 1 calc R U P A 1
C25 C 0.619(2) 0.7556(5) 0.5577(5) 0.057(3) Uani 0.578(8) 1 d D . P A 1
H25 H 0.4963 0.7799 0.5352 0.068 Uiso 0.578(8) 1 calc R U P A 1
O42' O 0.6002(15) 0.6836(3) 0.5714(3) 0.072(2) Uani 0.422(8) 1 d . . P A 2
C26 C 0.6002(15) 0.6836(3) 0.5714(3) 0.072(2) Uani 0.578(8) 1 d D . P A 1
H26 H 0.4553 0.6598 0.5552 0.086 Uiso 0.578(8) 1 calc R U P A 1
C41 C 0.7123(14) 0.3929(3) 0.5150(3) 0.0498(16) Uani 1 1 d . . . . .
O42 O 0.5862(16) 0.4028(3) 0.4689(2) 0.068(2) Uani 0.578(8) 1 d . . P A 1
C26' C 0.5862(16) 0.4028(3) 0.4689(2) 0.068(2) Uani 0.422(8) 1 d . . P A 2
H26' H 0.4901 0.4469 0.4698 0.082 Uiso 0.422(8) 1 calc R U P A 2
C43 C 0.722(3) 0.3556(7) 0.4324(5) 0.050(3) Uani 0.578(8) 1 d . . P A 1
C46 C 0.611(3) 0.3609(8) 0.3765(5) 0.068(4) Uani 0.578(8) 1 d . . P A 1
H46A H 0.4723 0.3976 0.3760 0.102 Uiso 0.578(8) 1 calc R U P A 1
H46B H 0.7489 0.3751 0.3509 0.102 Uiso 0.578(8) 1 calc R U P A 1
H46C H 0.5391 0.3138 0.3657 0.102 Uiso 0.578(8) 1 calc R U P A 1
C44 C 0.9156(18) 0.3143(4) 0.4559(3) 0.063(2) Uani 1 1 d . . . . .
H44 H 1.0232 0.2774 0.4408 0.076 Uiso 0.578(8) 1 calc R U P A 1
H44' H 1.0614 0.2837 0.4492 0.076 Uiso 0.422(8) 1 calc R U P A 2
C45 C 0.9063(15) 0.3432(4) 0.5091(3) 0.0578(18) Uani 1 1 d . . . . .
H45 H 1.0222 0.3295 0.5376 0.069 Uiso 1 1 calc R U . . .
C51 C 0.5112(11) 0.3167(3) 0.6847(2) 0.0349(12) Uani 1 1 d . . . . .
S52 S 0.3223(5) 0.30731(16) 0.73939(11) 0.0601(10) Uani 0.578(8) 1 d . . P A 1
C53 C 0.513(2) 0.2352(6) 0.7677(3) 0.087(3) Uani 1 1 d . . . A 1
H53 H 0.4765 0.2097 0.7995 0.104 Uiso 0.578(8) 1 d R U P A 1
H53' H 0.5440 0.1993 0.7948 0.104 Uiso 0.422(8) 1 d R U P A 2
C54 C 0.7166(17) 0.2223(4) 0.7319(4) 0.073(2) Uani 1 1 d D . . B 2
H54A H 0.8451 0.1858 0.7376 0.087 Uiso 1 1 d R U . B 2
C55 C 0.7134(14) 0.2692(4) 0.6868(3) 0.0556(17) Uani 1 1 d . . . B 2
H55 H 0.8445 0.2678 0.6594 0.067 Uiso 1 1 calc R U . B 2
C12' C 0.3223(5) 0.30731(16) 0.73939(11) 0.0601(10) Uani 0.422(8) 1 d D . P A 2
H12' H 0.1748 0.3383 0.7427 0.072 Uiso 0.422(8) 1 d R U P A 2
C13' C 0.368(5) 0.2570(13) 0.7811(7) 0.21(3) Uiso 0.422(8) 1 d D . P A 2
H13A H 0.2742 0.2480 0.8138 0.255 Uiso 0.422(8) 1 d R U P A 2
C43' C 0.782(4) 0.7503(12) 0.5801(8) 0.059(5) Uiso 0.422(8) 1 d . . P A 2
C46' C 0.662(5) 0.8036(13) 0.5501(9) 0.078(6) Uiso 0.422(8) 1 d . . P A 2
H46D H 0.5070 0.7835 0.5321 0.117 Uiso 0.422(8) 1 calc R U P A 2
H46E H 0.6091 0.8434 0.5743 0.117 Uiso 0.422(8) 1 calc R U P A 2
H46F H 0.7832 0.8221 0.5226 0.117 Uiso 0.422(8) 1 calc R U P A 2
C24' C 0.757(4) 0.3221(12) 0.4134(8) 0.059(5) Uiso 0.422(8) 1 d . . P A 2
H24' H 0.7920 0.2965 0.3805 0.071 Uiso 0.422(8) 1 calc R U P A 2
C25' C 0.551(5) 0.3656(11) 0.4167(10) 0.071(6) Uiso 0.422(8) 1 d . . P A 2
H25' H 0.4130 0.3713 0.3912 0.085 Uiso 0.422(8) 1 calc R U P A 2

loop_
_atom_site_aniso_label
_atom_site_aniso_U_11
_atom_site_aniso_U_22
_atom_site_aniso_U_33
_atom_site_aniso_U_23
_atom_site_aniso_U_13
_atom_site_aniso_U_12
N1 0.025(3) 0.055(3) 0.034(2) 0.006(2) -0.0001(19) 0.001(2)
N2 0.025(2) 0.039(2) 0.043(3) 0.016(2) 0.007(2) 0.002(2)
O1 0.031(2) 0.082(3) 0.042(2) 0.006(2) 0.0056(18) 0.001(2)
O2 0.029(2) 0.058(3) 0.065(3) 0.021(2) 0.0125(19) 0.0052(19)
C1 0.035(3) 0.042(3) 0.025(2) 0.000(2) 0.003(2) -0.009(3)
C2 0.024(2) 0.039(3) 0.031(2) 0.002(2) 0.006(2) 0.001(2)
C3 0.023(3) 0.034(2) 0.034(3) 0.006(2) 0.005(2) 0.002(2)
C4 0.031(3) 0.032(2) 0.037(3) 0.004(2) 0.001(2) 0.002(2)
C5 0.023(3) 0.035(3) 0.042(3) 0.003(2) 0.008(2) -0.001(2)
C6 0.063(4) 0.041(3) 0.034(3) 0.005(2) 0.010(3) -0.011(3)
C11 0.059(4) 0.045(3) 0.035(3) 0.002(3) -0.005(3) -0.015(3)
C12 0.109(4) 0.206(7) 0.073(3) -0.019(3) 0.010(3) 0.035(4)
S52' 0.109(4) 0.206(7) 0.073(3) -0.019(3) 0.010(3) 0.035(4)
C13 0.114(12) 0.085(9) 0.018(5) 0.011(5) 0.005(6) 0.000(9)
C14 0.156(11) 0.084(6) 0.041(4) 0.005(4) -0.012(6) -0.007(7)
C15 0.106(7) 0.073(5) 0.056(5) 0.022(4) -0.007(5) 0.012(5)
C16 0.074(5) 0.055(4) 0.048(3) -0.002(3) 0.005(4) 0.000(4)
C21 0.046(4) 0.042(3) 0.049(3) -0.012(3) 0.021(3) -0.007(3)
C22 0.052(4) 0.050(4) 0.068(4) -0.010(3) 0.006(3) -0.010(3)
C23 0.067(5) 0.046(3) 0.066(4) 0.004(3) -0.004(4) -0.008(4)
C24 0.067(8) 0.042(6) 0.057(7) 0.000(5) 0.000(6) -0.025(6)
C25 0.070(9) 0.034(5) 0.067(8) 0.013(5) -0.004(7) -0.002(6)
O42' 0.104(6) 0.037(3) 0.074(4) 0.003(3) 0.032(4) -0.004(3)
C26 0.104(6) 0.037(3) 0.074(4) 0.003(3) 0.032(4) -0.004(3)
C41 0.063(4) 0.035(3) 0.052(4) 0.002(3) 0.019(3) -0.012(3)
O42 0.120(6) 0.044(3) 0.041(3) -0.006(2) 0.012(3) -0.008(3)
C26' 0.120(6) 0.044(3) 0.041(3) -0.006(2) 0.012(3) -0.008(3)
C43 0.057(8) 0.040(6) 0.053(7) -0.017(5) 0.005(6) -0.014(5)
C46 0.087(10) 0.081(9) 0.036(6) -0.020(6) 0.000(6) -0.036(8)
C44 0.077(5) 0.045(4) 0.067(4) -0.007(3) 0.016(4) 0.009(4)
C45 0.061(5) 0.054(4) 0.058(4) -0.009(3) 0.008(3) 0.006(3)
C51 0.036(3) 0.033(3) 0.036(3) 0.004(2) 0.006(2) -0.010(2)
S52 0.0404(15) 0.0752(18) 0.0646(16) 0.0081(13) 0.0150(12) -0.0007(12)
C53 0.092(7) 0.120(7) 0.048(4) 0.033(5) 0.009(5) -0.059(6)
C54 0.059(5) 0.063(4) 0.096(6) 0.045(4) -0.006(5) 0.002(4)
C55 0.048(4) 0.047(3) 0.072(4) 0.022(3) 0.006(3) 0.005(3)
C12' 0.0404(15) 0.0752(18) 0.0646(16) 0.0081(13) 0.0150(12) -0.0007(12)

loop_
_atom_type_symbol
_atom_type_description
_atom_type_scat_dispersion_real
_atom_type_scat_dispersion_imag
_atom_type_scat_source
C C 0.0181 0.0091 'International Tables Vol C Tables 4.2.6.8 and 6.1.1.4'
H H 0.0000 0.0000 'International Tables Vol C Tables 4.2.6.8 and 6.1.1.4'
N N 0.0311 0.0180 'International Tables Vol C Tables 4.2.6.8 and 6.1.1.4'
O O 0.0492 0.0322 'International Tables Vol C Tables 4.2.6.8 and 6.1.1.4'
S S 0.3331 0.5567 'International Tables Vol C Tables 4.2.6.8 and 6.1.1.4'

loop_
_geom_angle_atom_site_label_1
_geom_angle_atom_site_label_2
_geom_angle_atom_site_label_3
_geom_angle
C1 N1 C2 122.5(5)
C1 N1 H1 122(5)
C2 N1 H1 115(5)
C5 N2 C4 124.1(5)
C5 N2 H2 117(4)
C4 N2 H2 118(4)
O1 C1 N1 122.9(5)
O1 C1 C11 119.0(5)
N1 C1 C11 118.1(5)
N1 C2 C21 110.6(5)
N1 C2 C3 111.3(4)
C21 C2 C3 114.4(4)
N1 C2 H2A 106.7
C21 C2 H2A 106.7
C3 C2 H2A 106.7
C6 C3 C2 111.7(4)
C6 C3 C4 111.0(4)
C2 C3 C4 109.8(4)
C6 C3 H3 108.0
C2 C3 H3 108.0
C4 C3 H3 108.0
N2 C4 C41 110.0(5)
N2 C4 C3 111.7(4)
C41 C4 C3 113.2(4)
N2 C4 H4 107.2
C41 C4 H4 107.2
C3 C4 H4 107.2
O2 C5 N2 122.6(5)
O2 C5 C51 121.0(5)
N2 C5 C51 116.4(5)
C3 C6 H6A 109.5
C3 C6 H6B 109.5
H6A C6 H6B 109.5
C3 C6 H6C 109.5
H6A C6 H6C 109.5
H6B C6 H6C 109.5
C16 C11 S52' 118.0(5)
C16 C11 C12 118.0(5)
C16 C11 C1 119.7(4)
S52' C11 C1 121.8(5)
C12 C11 C1 121.8(5)
C13 C12 C11 121.8(5)
C13 C12 H12 119.1
C11 C12 H12 119.1
C11 S52' C14 87.4(4)
C12 C13 C14 110.3(5)
C12 C13 H13 124.9
C14 C13 H13 124.9
C15 C14 C13 128.0(7)
C15 C14 S52' 93.3(5)
C15 C14 H14 116.0
C13 C14 H14 116.0
C15 C14 H14A 133.3
S52' C14 H14A 133.3
C14 C15 C16 124.2(7)
C14 C15 H15 117.9
C16 C15 H15 117.9
C11 C16 C15 116.8(6)
C11 C16 H16 121.6
C15 C16 H16 121.6
C26 C21 C22 114.5(6)
O42' C21 C22 114.5(6)
C26 C21 C2 119.7(5)
O42' C21 C2 119.7(5)
C22 C21 C2 125.7(6)
C21 C22 C23 115.3(6)
C21 C22 C43' 74.0(8)
C23 C22 C43' 41.2(7)
C21 C22 H22 122.4
C23 C22 H22 122.4
C43' C22 H22 163.6
C43' C23 C22 95.8(11)
C24 C23 C22 129.1(7)
C24 C23 H23 115.5
C22 C23 H23 115.5
C23 C24 C25 115.3(8)
C23 C24 H24 122.4
C25 C24 H24 122.4
C26 C25 C24 113.0(9)
C26 C25 H25 123.5
C24 C25 H25 123.5
C21 O42' C43' 93.4(9)
C21 C26 C25 132.8(8)
C21 C26 H26 113.6
C25 C26 H26 113.6
C26' C41 C45 111.3(6)
O42 C41 C45 111.3(6)
C26' C41 C4 119.5(6)
O42 C41 C4 119.5(6)
C45 C41 C4 129.1(7)
C41 O42 C43 102.5(8)
C41 C26' C25' 138.4(11)
C41 C26' H26' 110.8
C25' C26' H26' 110.8
C44 C43 O42 115.0(9)
C44 C43 C46 134.2(12)
O42 C43 C46 110.7(12)
C43 C46 H46A 109.5
C43 C46 H46B 109.5
H46A C46 H46B 109.5
C43 C46 H46C 109.5
H46A C46 H46C 109.5
H46B C46 H46C 109.5
C24' C44 C45 131.7(12)
C43 C44 C45 98.9(8)
C43 C44 H44 130.5
C45 C44 H44 130.5
C24' C44 H44' 114.1
C45 C44 H44' 114.1
C41 C45 C44 112.0(7)
C41 C45 H45 124.0
C44 C45 H45 124.0
C55 C51 C5 126.2(5)
C55 C51 C12' 110.3(5)
C5 C51 C12' 123.4(4)
C5 C51 S52 123.4(4)
C51 S52 C53 94.2(4)
S52 C53 H53 126.1
C55 C54 H54A 123.9
C51 C55 C54 115.7(7)
C51 C55 H55 122.1
C54 C55 H55 122.1
C13' C12' C51 124.2(7)
C13' C12' H12' 117.8
C51 C12' H12' 118.0
C12' C13' H53' 140.0
C12' C13' H13A 130.6
H53' C13' H13A 89.4
C23 C43' C46' 136(2)
C23 C43' O42' 121.1(15)
C46' C43' O42' 102.9(18)
C23 C43' C22 43.0(7)
C46' C43' C22 179(2)
O42' C43' C22 78.1(9)
C43' C46' H46D 109.5
C43' C46' H46E 109.5
H46D C46' H46E 109.5
C43' C46' H46F 109.5
H46D C46' H46F 109.5
H46E C46' H46F 109.5
C44 C24' C25' 120(2)
C44 C24' H24' 119.9
C25' C24' H24' 119.9
C24' C25' C26' 104(2)
C24' C25' H25' 128.1
C26' C25' H25' 128.1

loop_
_geom_bond_atom_site_label_1
_geom_bond_atom_site_label_2
_geom_bond_distance
N1 C1 1.342(7)
N1 C2 1.464(7)
N1 H1 0.86(9)
N2 C5 1.325(7)
N2 C4 1.452(7)
N2 H2 0.90(7)
O1 C1 1.225(8)
O2 C5 1.236(7)
C1 C11 1.549(7)
C2 C21 1.515(8)
C2 C3 1.548(7)
C2 H2A 1.0000
C3 C6 1.522(7)
C3 C4 1.557(7)
C3 H3 1.0000
C4 C41 1.508(8)
C4 H4 1.0000
C5 C51 1.478(7)
C6 H6A 0.9800
C6 H6B 0.9800
C6 H6C 0.9800
C11 C16 1.344(9)
C11 S52' 1.4020(14)
C11 C12 1.4020(14)
C12 C13 1.3963(14)
C12 H12 0.9500
S52' C14 2.292(8)
C13 C14 1.3976(14)
C13 H13 0.9500
C14 C15 1.145(10)
C14 H14 0.9500
C14 H14A 0.9500
C15 C16 1.369(9)
C15 H15 0.9500
C16 H16 0.9500
C21 C26 1.338(9)
C21 O42' 1.338(9)
C21 C22 1.375(9)
C22 C23 1.386(9)
C22 C43' 2.02(2)
C22 H22 0.9500
C23 C43' 1.34(2)
C23 C24 1.371(12)
C23 H23 0.9500
C24 C25 1.401(14)
C24 H24 0.9500
C25 C26 1.369(10)
C25 H25 0.9500
O42' C43' 1.55(2)
C26 H26 0.9500
C41 C26' 1.314(9)
C41 O42 1.314(9)
C41 C45 1.358(10)
O42 C43 1.430(14)
C26' C25' 1.46(2)
C26' H26' 0.9500
C43 C44 1.377(17)
C43 C46 1.487(18)
C46 H46A 0.9800
C46 H46B 0.9800
C46 H46C 0.9800
C44 C24' 1.33(2)
C44 C45 1.413(10)
C44 H44 0.9500
C44 H44' 0.9500
C45 H45 0.9500
C51 C55 1.357(9)
C51 C12' 1.664(6)
C51 S52 1.664(6)
S52 C53 1.790(12)
C53 H53 0.9280
C54 C55 1.406(9)
C54 H54A 0.9500
C55 H55 0.9500
C12' C13' 1.3997(14)
C12' H12' 0.9513
C13' H13A 0.9500
C43' C46' 1.37(3)
C46' H46D 0.9800
C46' H46E 0.9800
C46' H46F 0.9800
C24' C25' 1.33(3)
C24' H24' 0.9500
C25' H25' 0.9500

loop_
_geom_hbond_atom_site_label_D
_geom_hbond_atom_site_label_H
_geom_hbond_atom_site_label_A
_geom_hbond_distance_DH
_geom_hbond_distance_HA
_geom_hbond_distance_DA
_geom_hbond_angle_DHA
_geom_hbond_site_symmetry_A
N2 H2 O2 0.90(7) 2.11(7) 2.946(7) 154(5) 1_655
N1 H1 O1 0.86(9) 2.22(9) 3.043(7) 160(7) 1_655

loop_
_geom_torsion_atom_site_label_1
_geom_torsion_atom_site_label_2
_geom_torsion_atom_site_label_3
_geom_torsion_atom_site_label_4
_geom_torsion
C2 N1 C1 O1 -3.9(9)
C2 N1 C1 C11 177.1(5)
C1 N1 C2 C21 101.1(6)
C1 N1 C2 C3 -130.6(5)
N1 C2 C3 C6 -160.8(5)
C21 C2 C3 C6 -34.7(7)
N1 C2 C3 C4 75.5(5)
C21 C2 C3 C4 -158.3(5)
C5 N2 C4 C41 -105.2(6)
C5 N2 C4 C3 128.2(5)
C6 C3 C4 N2 165.2(5)
C2 C3 C4 N2 -70.7(5)
C6 C3 C4 C41 40.3(7)
C2 C3 C4 C41 164.4(5)
C4 N2 C5 O2 -8.1(9)
C4 N2 C5 C51 172.1(5)
O1 C1 C11 C16 153.5(6)
N1 C1 C11 C16 -27.5(8)
O1 C1 C11 S52' -19.0(9)
N1 C1 C11 S52' 160.0(6)
O1 C1 C11 C12 -19.0(9)
N1 C1 C11 C12 160.0(6)
C16 C11 C12 C13 9.7(13)
C1 C11 C12 C13 -177.7(9)
C16 C11 S52' C14 3.2(7)
C1 C11 S52' C14 175.8(5)
C11 C12 C13 C14 -11.3(16)
C12 C13 C14 C15 6(2)
C13 C14 C15 C16 1(2)
S52' C14 C15 C16 4.5(12)
S52' C11 C16 C15 -1.9(10)
C12 C11 C16 C15 -1.9(10)
C1 C11 C16 C15 -174.6(7)
C14 C15 C16 C11 -3.5(15)
N1 C2 C21 C26 -140.9(6)
C3 C2 C21 C26 92.5(6)
N1 C2 C21 O42' -140.9(6)
C3 C2 C21 O42' 92.5(6)
N1 C2 C21 C22 41.5(7)
C3 C2 C21 C22 -85.0(7)
C26 C21 C22 C23 0.9(9)
O42' C21 C22 C23 0.9(9)
C2 C21 C22 C23 178.6(6)
O42' C21 C22 C43' 0.0(8)
C2 C21 C22 C43' 177.7(8)
C21 C22 C23 C43' -1.3(11)
C21 C22 C23 C24 0.3(13)
C22 C23 C24 C25 -0.7(17)
C23 C24 C25 C26 -0.3(16)
C22 C21 O42' C43' 0.0(10)
C2 C21 O42' C43' -177.8(8)
C22 C21 C26 C25 -2.3(13)
C2 C21 C26 C25 179.9(9)
C24 C25 C26 C21 2.0(17)
N2 C4 C41 C26' 143.0(6)
C3 C4 C41 C26' -91.2(7)
N2 C4 C41 O42 143.0(6)
C3 C4 C41 O42 -91.2(7)
N2 C4 C41 C45 -41.0(9)
C3 C4 C41 C45 84.9(7)
C45 C41 O42 C43 -1.1(8)
C4 C41 O42 C43 175.6(7)
C45 C41 C26' C25' 18.0(18)
C4 C41 C26' C25' -165.3(16)
C41 O42 C43 C44 3.7(11)
C41 O42 C43 C46 -178.2(9)
O42 C43 C44 C45 -4.5(11)
C46 C43 C44 C45 178.1(13)
C26' C41 C45 C44 -1.7(9)
O42 C41 C45 C44 -1.7(9)
C4 C41 C45 C44 -178.0(6)
C24' C44 C45 C41 -7.0(16)
C43 C44 C45 C41 3.6(9)
O2 C5 C51 C55 148.9(6)
N2 C5 C51 C55 -31.3(8)
O2 C5 C51 C12' -28.8(8)
N2 C5 C51 C12' 151.1(5)
O2 C5 C51 S52 -28.8(8)
N2 C5 C51 S52 151.1(5)
C5 C51 S52 C53 177.1(5)
C5 C51 C55 C54 -176.0(6)
C12' C51 C55 C54 1.9(8)
C55 C51 C12' C13' -0.3(18)
C5 C51 C12' C13' 177.7(18)
C22 C23 C43' C46' 179(2)
C22 C23 C43' O42' 1.4(16)
C21 O42' C43' C23 -0.9(16)
C21 O42' C43' C46' -179.5(14)
C21 O42' C43' C22 0.0(6)
C45 C44 C24' C25' 2(3)
C44 C24' C25' C26' 8(2)
C41 C26' C25' C24' -22(3)
